data_7229421
loop_
_publ_author_name
'Sarma, Bipul'
'Khatioda, Rajiv'
'Saikia, Basanta'
'Das, Pranab Jyoti'

_publ_section_title
;
 Solubility and In-vitro Drug Permeation Behaviour of Ethenzamide
 Cocrystals Regulated at Physiological pH Environments
;
_journal_name_full CrystEngComm
_journal_paper_doi 10.1039/C7CE01626C
_journal_year 2017
_chemical_formula_sum 'C16 H17 N O6'
_chemical_formula_weight 319.31
_chemical_name_systematic
; 
 ? 
;
_space_group_IT_number 2
_symmetry_cell_setting triclinic
_symmetry_space_group_name_Hall '-P 1'
_symmetry_space_group_name_H-M 'P -1'
_atom_sites_solution_hydrogens geom
_atom_sites_solution_primary direct
_atom_sites_solution_secondary difmap
_audit_creation_method SHELXL-97
_audit_update_record
;
2016-12-15 deposited with the CCDC.
2017-10-30 downloaded from the CCDC.
;
_cell_angle_alpha 94.2433(16)
_cell_angle_beta 91.5013(17)
_cell_angle_gamma 113.8431(16)
_cell_formula_units_Z 4
_cell_length_a 8.0456(3)
_cell_length_b 9.1098(4)
_cell_length_c 22.6193(9)
_cell_measurement_reflns_used 9912
_cell_measurement_temperature 296(2)
_cell_measurement_theta_max 32.65
_cell_measurement_theta_min 2.45
_cell_volume 1509.35(11)
_computing_cell_refinement 'Bruker SAINT'
_computing_data_collection 'Bruker APEX2'
_computing_data_reduction 'Bruker SAINT'
_computing_molecular_graphics 'Bruker SHELXTL'
_computing_publication_material 'Bruker SHELXTL'
_computing_structure_refinement 'SHELXL-2014 (Sheldrick 2014)'
_computing_structure_solution 'SHELXS-97 (Sheldrick 2008)'
_diffrn_ambient_temperature 296(2)
_diffrn_measured_fraction_theta_full 0.988
_diffrn_measured_fraction_theta_max 0.988
_diffrn_measurement_device_type 'Bruker APEX-II CCD'
_diffrn_measurement_method '\f and \w scans'
_diffrn_radiation_monochromator graphite
_diffrn_radiation_source 'fine-focus sealed tube'
_diffrn_radiation_type MoK\a
_diffrn_radiation_wavelength 0.71073
_diffrn_reflns_av_R_equivalents 0.0467
_diffrn_reflns_av_sigmaI/netI 0.0442
_diffrn_reflns_limit_h_max 12
_diffrn_reflns_limit_h_min -12
_diffrn_reflns_limit_k_max 13
_diffrn_reflns_limit_k_min -13
_diffrn_reflns_limit_l_max 34
_diffrn_reflns_limit_l_min -34
_diffrn_reflns_number 41291
_diffrn_reflns_theta_full 32.76
_diffrn_reflns_theta_max 32.75
_diffrn_reflns_theta_min 2.45
_exptl_absorpt_coefficient_mu 0.108
_exptl_absorpt_correction_T_max 0.9765
_exptl_absorpt_correction_T_min 0.9589
_exptl_absorpt_correction_type multi-scan
_exptl_absorpt_process_details SADABS
_exptl_crystal_colour colourless
_exptl_crystal_density_diffrn 1.405
_exptl_crystal_density_method 'not measured'
_exptl_crystal_description BLOCK
_exptl_crystal_F_000 672
_exptl_crystal_size_max 0.39
_exptl_crystal_size_mid 0.32
_exptl_crystal_size_min 0.22
_refine_diff_density_max 0.345
_refine_diff_density_min -0.337
_refine_diff_density_rms 0.069
_refine_ls_extinction_method none
_refine_ls_goodness_of_fit_ref 1.077
_refine_ls_hydrogen_treatment mixed
_refine_ls_matrix_type full
_refine_ls_number_parameters 457
_refine_ls_number_reflns 11027
_refine_ls_number_restraints 0
_refine_ls_restrained_S_all 1.077
_refine_ls_R_factor_all 0.0613
_refine_ls_R_factor_gt 0.0490
_refine_ls_shift/su_max 0.000
_refine_ls_shift/su_mean 0.000
_refine_ls_structure_factor_coef Fsqd
_refine_ls_weighting_details 'calc w=1/[\s^2^(Fo^2^)+(0.0498P)^2^+0.6737P] where P=(Fo^2^+2Fc^2^)/3'
_refine_ls_weighting_scheme calc
_refine_ls_wR_factor_gt 0.1310
_refine_ls_wR_factor_ref 0.1383
_reflns_number_gt 8850
_reflns_number_total 11027
_reflns_threshold_expression >2sigma(I)
_cod_data_source_file c7ce01626c2.cif
_cod_data_source_block zmd25dhba
_cod_depositor_comments
;
The following automatic conversions were performed:

'_symmetry_cell_setting' value 'Triclinic' changed to 'triclinic'
according to
/home/data/users/saulius/crontab/automatic-downloads/rss-feeds/RSC/lib/dictionaries/cif_core.dic
dictionary named 'cif_core.dic' version 2.4.2 from 2011-04-26.

Automatic conversion script
Id: cif_fix_values 4973 2017-02-22 13:04:09Z antanas 
;
_cod_original_sg_symbol_H-M P-1
_cod_database_code 7229421

loop_
_symmetry_equiv_pos_as_xyz
'x, y, z'
'-x, -y, -z'

loop_
_atom_site_label
_atom_site_type_symbol
_atom_site_fract_x
_atom_site_fract_y
_atom_site_fract_z
_atom_site_U_iso_or_equiv
_atom_site_adp_type
_atom_site_occupancy
_atom_site_symmetry_multiplicity
_atom_site_calc_flag
_atom_site_refinement_flags
C1 C 0.10584(16) 0.87903(15) -0.09845(5) 0.0207(2) Uani 1 1 d .
O1 O 0.02320(13) 0.88578(13) -0.14460(4) 0.0272(2) Uani 1 1 d .
N1 N 0.14045(18) 0.75079(14) -0.08886(6) 0.0273(2) Uani 1 1 d .
C2 C 0.17482(16) 1.02123(14) -0.05267(5) 0.0182(2) Uani 1 1 d .
C7 C 0.15770(17) 1.15983(15) -0.06900(5) 0.0217(2) Uani 1 1 d .
H7 H 0.1058 1.1579 -0.1064 0.026 Uiso 1 1 calc R
C3 C 0.25253(16) 1.02571(14) 0.00434(5) 0.0185(2) Uani 1 1 d .
C4 C 0.30766(18) 1.16574(15) 0.04300(6) 0.0225(2) Uani 1 1 d .
H4 H 0.3563 1.1680 0.0810 0.027 Uiso 1 1 calc R
C5 C 0.29036(19) 1.30177(15) 0.02515(6) 0.0257(3) Uani 1 1 d .
H5 H 0.3291 1.3949 0.0511 0.031 Uiso 1 1 calc R
C6 C 0.21592(19) 1.30005(16) -0.03093(6) 0.0257(2) Uani 1 1 d .
H6 H 0.2051 1.3915 -0.0429 0.031 Uiso 1 1 calc R
O2 O 0.27068(13) 0.89083(11) 0.01999(4) 0.02363(18) Uani 1 1 d .
C8 C 0.33030(19) 0.88736(17) 0.08036(6) 0.0261(2) Uani 1 1 d .
H12A H 0.2499 0.9079 0.1078 0.031 Uiso 1 1 calc R
H8B H 0.4528 0.9690 0.0895 0.031 Uiso 1 1 calc R
C9 C 0.3259(2) 0.7221(2) 0.08543(8) 0.0376(3) Uani 1 1 d .
H11A H 0.2045 0.6424 0.0756 0.056 Uiso 1 1 calc R
H9B H 0.3628 0.7143 0.1254 0.056 Uiso 1 1 calc R
H9C H 0.4075 0.7041 0.0585 0.056 Uiso 1 1 calc R
O5 O 1.09006(12) 0.83389(12) 0.21653(5) 0.0278(2) Uani 1 1 d .
O6 O 0.95314(12) 0.95199(11) 0.27583(4) 0.02351(19) Uani 1 1 d .
C10 C 0.76977(15) 0.70464(13) 0.22077(5) 0.01661(19) Uani 1 1 d .
C15 C 0.61095(16) 0.70827(14) 0.24329(5) 0.0185(2) Uani 1 1 d .
H15 H 0.6185 0.7951 0.2693 0.022 Uiso 1 1 calc R
C11 C 0.75813(15) 0.57275(13) 0.18186(5) 0.0171(2) Uani 1 1 d .
C13 C 0.43201(16) 0.45341(14) 0.18826(5) 0.0192(2) Uani 1 1 d .
H13 H 0.3196 0.3697 0.1772 0.023 Uiso 1 1 calc R
C14 C 0.44232(16) 0.58384(14) 0.22730(5) 0.0190(2) Uani 1 1 d .
C12 C 0.58848(16) 0.44869(14) 0.16608(5) 0.0192(2) Uani 1 1 d .
H12 H 0.5802 0.3614 0.1403 0.023 Uiso 1 1 calc R
O8 O 0.70208(11) 0.20255(11) 0.44047(4) 0.02198(18) Uani 1 1 d .
O7 O 0.27528(12) 0.22150(11) 0.53427(4) 0.02371(19) Uani 1 1 d .
N2 N 0.57193(15) 0.35329(13) 0.51766(5) 0.0238(2) Uani 1 1 d .
C16 C 0.85471(17) 0.18082(16) 0.41560(6) 0.0235(2) Uani 1 1 d .
H16A H 0.8428 0.1721 0.3726 0.028 Uiso 1 1 calc R
H16B H 0.8618 0.0837 0.4280 0.028 Uiso 1 1 calc R
C17 C 1.02238(18) 0.32765(19) 0.43866(7) 0.0313(3) Uani 1 1 d .
H17A H 1.0136 0.4226 0.4259 0.047 Uiso 1 1 calc R
H17B H 1.1285 0.3186 0.4235 0.047 Uiso 1 1 calc R
H17C H 1.0316 0.3351 0.4813 0.047 Uiso 1 1 calc R
C19 C 0.38674(15) 0.10342(14) 0.45701(5) 0.0172(2) Uani 1 1 d .
C18 C 0.53031(15) 0.08732(14) 0.42665(5) 0.0179(2) Uani 1 1 d .
C20 C 0.20956(16) -0.01079(15) 0.44212(5) 0.0206(2) Uani 1 1 d .
H20 H 0.1136 -0.0015 0.4617 0.025 Uiso 1 1 calc R
C22 C 0.31632(19) -0.15333(16) 0.37033(6) 0.0264(3) Uani 1 1 d .
H22 H 0.2929 -0.2389 0.3416 0.032 Uiso 1 1 calc R
C21 C 0.17326(18) -0.13747(16) 0.39891(6) 0.0253(2) Uani 1 1 d .
H21 H 0.0541 -0.2112 0.3892 0.030 Uiso 1 1 calc R
O12 O 0.99509(11) 0.30326(11) 0.24109(4) 0.02160(18) Uani 1 1 d .
O9 O 0.29572(11) 0.19094(11) 0.30325(4) 0.02344(19) Uani 1 1 d .
O10 O 0.43877(12) 0.44642(12) 0.37567(4) 0.02501(19) Uani 1 1 d .
O11 O 0.74100(12) 0.58289(11) 0.38463(4) 0.0253(2) Uani 1 1 d .
C24 C 0.62030(15) 0.35532(13) 0.31497(5) 0.01613(19) Uani 1 1 d .
C29 C 0.79561(15) 0.38223(13) 0.29760(5) 0.0171(2) Uani 1 1 d .
H29 H 0.8952 0.4731 0.3138 0.020 Uiso 1 1 calc R
C26 C 0.49657(16) 0.11053(14) 0.24839(5) 0.0199(2) Uani 1 1 d .
H26 H 0.3974 0.0199 0.2318 0.024 Uiso 1 1 calc R
C27 C 0.67068(16) 0.13675(14) 0.23241(5) 0.0185(2) Uani 1 1 d .
H27 H 0.6880 0.0626 0.2055 0.022 Uiso 1 1 calc R
C28 C 0.82109(15) 0.27414(13) 0.25643(5) 0.0169(2) Uani 1 1 d .
C25 C 0.47010(15) 0.22005(14) 0.28933(5) 0.0174(2) Uani 1 1 d .
C30 C 0.59311(15) 0.46603(14) 0.36084(5) 0.0182(2) Uani 1 1 d .
C31 C 0.49427(17) -0.04244(15) 0.38427(6) 0.0224(2) Uani 1 1 d .
H31 H 0.5895 -0.0549 0.3653 0.027 Uiso 1 1 calc R
O19 O 0.90725(12) 0.56001(11) 0.15856(4) 0.02315(18) Uani 1 1 d .
O20 O 0.29132(13) 0.59496(12) 0.24936(5) 0.0288(2) Uani 1 1 d .
C32 C 0.95063(16) 0.83428(14) 0.23731(5) 0.0191(2) Uani 1 1 d .
H1A H 1.006(4) 0.651(3) 0.1774(11) 0.065(7) Uiso 1 1 d .
H4A H 0.193(3) 0.748(3) -0.0552(10) 0.041(5) Uiso 1 1 d .
H5A H 0.100(3) 0.665(3) -0.1146(9) 0.039(5) Uiso 1 1 d .
H2A H 0.711(4) 0.657(4) 0.4175(13) 0.082(9) Uiso 1 1 d .
H3A H 0.667(3) 0.355(2) 0.4981(9) 0.037(5) Uiso 1 1 d .
H6A H 0.587(3) 0.425(3) 0.5501(9) 0.041(5) Uiso 1 1 d .
H8A H 1.079(3) 1.025(3) 0.2839(11) 0.061(7) Uiso 1 1 d .
H9A H 0.992(3) 0.232(3) 0.2097(10) 0.050(6) Uiso 1 1 d .
H10A H 0.306(4) 0.273(3) 0.3332(12) 0.070(8) Uiso 1 1 d .
C33 C 0.41049(16) 0.23154(14) 0.50557(5) 0.0181(2) Uani 1 1 d .
H20A H 0.198(3) 0.501(3) 0.2462(10) 0.052(6) Uiso 1 1 d .

loop_
_atom_site_aniso_label
_atom_site_aniso_U_11
_atom_site_aniso_U_22
_atom_site_aniso_U_33
_atom_site_aniso_U_23
_atom_site_aniso_U_13
_atom_site_aniso_U_12
C1 0.0185(5) 0.0212(5) 0.0205(5) -0.0040(4) 0.0044(4) 0.0070(4)
O1 0.0266(4) 0.0322(5) 0.0219(4) -0.0077(4) -0.0010(3) 0.0129(4)
N1 0.0345(6) 0.0194(5) 0.0270(5) -0.0058(4) 0.0018(5) 0.0113(4)
C2 0.0179(5) 0.0172(5) 0.0183(5) -0.0015(4) 0.0029(4) 0.0063(4)
C7 0.0239(5) 0.0219(5) 0.0207(5) 0.0010(4) 0.0023(4) 0.0109(4)
C3 0.0190(5) 0.0162(5) 0.0209(5) 0.0007(4) 0.0029(4) 0.0078(4)
C4 0.0254(6) 0.0195(5) 0.0206(5) -0.0026(4) -0.0012(4) 0.0080(4)
C5 0.0309(6) 0.0178(5) 0.0268(6) -0.0043(4) 0.0011(5) 0.0094(5)
C6 0.0327(6) 0.0186(5) 0.0283(6) 0.0008(4) 0.0021(5) 0.0133(5)
O2 0.0299(5) 0.0184(4) 0.0245(4) 0.0008(3) -0.0004(3) 0.0122(4)
C8 0.0272(6) 0.0280(6) 0.0255(6) 0.0062(5) 0.0012(5) 0.0133(5)
C9 0.0419(8) 0.0330(7) 0.0448(9) 0.0163(6) 0.0060(7) 0.0200(7)
O5 0.0177(4) 0.0221(4) 0.0397(5) -0.0074(4) 0.0024(4) 0.0057(3)
O6 0.0192(4) 0.0170(4) 0.0287(4) -0.0072(3) 0.0000(3) 0.0033(3)
C10 0.0172(5) 0.0120(4) 0.0187(5) -0.0006(4) 0.0009(4) 0.0043(4)
C15 0.0191(5) 0.0142(4) 0.0208(5) -0.0020(4) 0.0017(4) 0.0058(4)
C11 0.0187(5) 0.0143(4) 0.0184(5) -0.0001(4) 0.0022(4) 0.0070(4)
C13 0.0182(5) 0.0150(5) 0.0214(5) -0.0021(4) -0.0002(4) 0.0043(4)
C14 0.0176(5) 0.0157(5) 0.0225(5) -0.0012(4) 0.0022(4) 0.0061(4)
C12 0.0204(5) 0.0146(5) 0.0200(5) -0.0030(4) 0.0009(4) 0.0052(4)
O8 0.0148(4) 0.0226(4) 0.0254(4) -0.0029(3) 0.0033(3) 0.0052(3)
O7 0.0185(4) 0.0223(4) 0.0269(4) -0.0071(3) 0.0038(3) 0.0063(3)
N2 0.0183(4) 0.0199(5) 0.0269(5) -0.0067(4) 0.0038(4) 0.0028(4)
C16 0.0196(5) 0.0265(6) 0.0262(6) 0.0048(5) 0.0071(4) 0.0108(5)
C17 0.0186(5) 0.0334(7) 0.0383(7) 0.0036(6) 0.0057(5) 0.0068(5)
C19 0.0168(5) 0.0165(5) 0.0172(5) -0.0005(4) 0.0011(4) 0.0061(4)
C18 0.0167(5) 0.0177(5) 0.0181(5) 0.0011(4) 0.0011(4) 0.0059(4)
C20 0.0177(5) 0.0201(5) 0.0213(5) -0.0010(4) 0.0017(4) 0.0054(4)
C22 0.0285(6) 0.0208(5) 0.0253(6) -0.0064(4) 0.0013(5) 0.0068(5)
C21 0.0221(5) 0.0214(5) 0.0254(6) -0.0046(4) -0.0003(4) 0.0029(4)
O12 0.0148(4) 0.0205(4) 0.0271(4) -0.0057(3) 0.0039(3) 0.0060(3)
O9 0.0137(4) 0.0219(4) 0.0293(4) -0.0068(3) 0.0045(3) 0.0031(3)
O10 0.0161(4) 0.0245(4) 0.0289(4) -0.0077(3) 0.0046(3) 0.0040(3)
O11 0.0163(4) 0.0216(4) 0.0309(5) -0.0113(3) 0.0034(3) 0.0024(3)
C24 0.0148(4) 0.0143(4) 0.0176(5) 0.0003(4) 0.0021(4) 0.0042(4)
C29 0.0146(4) 0.0158(4) 0.0187(5) -0.0014(4) 0.0015(4) 0.0045(4)
C26 0.0164(5) 0.0161(5) 0.0230(5) -0.0035(4) 0.0017(4) 0.0031(4)
C27 0.0177(5) 0.0152(5) 0.0206(5) -0.0024(4) 0.0021(4) 0.0053(4)
C28 0.0143(4) 0.0156(4) 0.0196(5) -0.0001(4) 0.0023(4) 0.0053(4)
C25 0.0142(4) 0.0163(5) 0.0194(5) -0.0001(4) 0.0025(4) 0.0041(4)
C30 0.0162(5) 0.0161(5) 0.0194(5) -0.0015(4) 0.0022(4) 0.0040(4)
C31 0.0237(5) 0.0210(5) 0.0221(5) -0.0023(4) 0.0038(4) 0.0093(4)
O19 0.0193(4) 0.0181(4) 0.0304(5) -0.0044(3) 0.0052(3) 0.0068(3)
O20 0.0179(4) 0.0219(4) 0.0423(6) -0.0085(4) 0.0068(4) 0.0052(4)
C32 0.0189(5) 0.0143(4) 0.0221(5) -0.0018(4) -0.0003(4) 0.0053(4)
C33 0.0178(5) 0.0169(5) 0.0190(5) -0.0007(4) 0.0008(4) 0.0069(4)

loop_
_atom_type_symbol
_atom_type_description
_atom_type_scat_dispersion_real
_atom_type_scat_dispersion_imag
_atom_type_scat_source
C C 0.0033 0.0016 'International Tables Vol C Tables 4.2.6.8 and 6.1.1.4'
H H 0.0000 0.0000 'International Tables Vol C Tables 4.2.6.8 and 6.1.1.4'
N N 0.0061 0.0033 'International Tables Vol C Tables 4.2.6.8 and 6.1.1.4'
O O 0.0106 0.0060 'International Tables Vol C Tables 4.2.6.8 and 6.1.1.4'

loop_
_geom_angle_atom_site_label_1
_geom_angle_atom_site_label_2
_geom_angle_atom_site_label_3
_geom_angle
O1 C1 N1 122.19(11)
O1 C1 C2 119.16(12)
N1 C1 C2 118.62(12)
C1 N1 H4A 119.6(14)
C1 N1 H5A 120.3(14)
H4A N1 H5A 120(2)
C7 C2 C3 118.37(10)
C7 C2 C1 115.81(11)
C3 C2 C1 125.81(11)
C6 C7 C2 121.86(12)
C6 C7 H7 119.1
C2 C7 H7 119.1
O2 C3 C4 122.02(11)
O2 C3 C2 118.29(10)
C4 C3 C2 119.70(11)
C5 C4 C3 120.44(12)
C5 C4 H4 119.8
C3 C4 H4 119.8
C6 C5 C4 120.64(11)
C6 C5 H5 119.7
C4 C5 H5 119.7
C5 C6 C7 118.97(12)
C5 C6 H6 120.5
C7 C6 H6 120.5
C3 O2 C8 118.78(10)
O2 C8 C9 106.90(12)
O2 C8 H12A 110.3
C9 C8 H12A 110.3
O2 C8 H8B 110.3
C9 C8 H8B 110.3
H12A C8 H8B 108.6
C8 C9 H11A 109.5
C8 C9 H9B 109.5
H11A C9 H9B 109.5
C8 C9 H9C 109.5
H11A C9 H9C 109.5
H9B C9 H9C 109.5
C32 O6 H8A 106.9(15)
C15 C10 C11 119.49(10)
C15 C10 C32 121.97(10)
C11 C10 C32 118.53(10)
C14 C15 C10 120.78(10)
C14 C15 H15 119.6
C10 C15 H15 119.6
O19 C11 C12 117.88(10)
O19 C11 C10 122.83(10)
C12 C11 C10 119.29(10)
C12 C13 C14 120.21(10)
C12 C13 H13 119.9
C14 C13 H13 119.9
O20 C14 C15 118.49(10)
O20 C14 C13 122.19(10)
C15 C14 C13 119.30(10)
C13 C12 C11 120.92(10)
C13 C12 H12 119.5
C11 C12 H12 119.5
C18 O8 C16 119.22(9)
C33 N2 H3A 119.6(13)
C33 N2 H6A 118.6(13)
H3A N2 H6A 120.9(19)
O8 C16 C17 106.22(11)
O8 C16 H16A 110.5
C17 C16 H16A 110.5
O8 C16 H16B 110.5
C17 C16 H16B 110.5
H16A C16 H16B 108.7
C16 C17 H17A 109.5
C16 C17 H17B 109.5
H17A C17 H17B 109.5
C16 C17 H17C 109.5
H17A C17 H17C 109.5
H17B C17 H17C 109.5
C20 C19 C18 118.26(10)
C20 C19 C33 117.04(10)
C18 C19 C33 124.67(10)
O8 C18 C31 122.37(11)
O8 C18 C19 117.56(10)
C31 C18 C19 120.06(11)
C21 C20 C19 121.65(11)
C21 C20 H20 119.2
C19 C20 H20 119.2
C21 C22 C31 120.51(11)
C21 C22 H22 119.7
C31 C22 H22 119.7
C20 C21 C22 119.34(11)
C20 C21 H21 120.3
C22 C21 H21 120.3
C28 O12 H9A 109.9(14)
C25 O9 H10A 105.7(16)
C30 O11 H2A 111.5(16)
C29 C24 C25 119.62(10)
C29 C24 C30 120.56(10)
C25 C24 C30 119.81(10)
C28 C29 C24 120.29(10)
C28 C29 H29 119.9
C24 C29 H29 119.9
C27 C26 C25 119.98(10)
C27 C26 H26 120.0
C25 C26 H26 120.0
C26 C27 C28 120.55(10)
C26 C27 H27 119.7
C28 C27 H27 119.7
O12 C28 C29 118.68(10)
O12 C28 C27 121.67(10)
C29 C28 C27 119.64(10)
O9 C25 C26 118.14(10)
O9 C25 C24 121.98(10)
C26 C25 C24 119.88(10)
O10 C30 O11 122.98(10)
O10 C30 C24 121.44(10)
O11 C30 C24 115.58(10)
C22 C31 C18 120.13(11)
C22 C31 H31 119.9
C18 C31 H31 119.9
C11 O19 H1A 103.2(15)
C14 O20 H20A 111.4(15)
O5 C32 O6 122.11(11)
O5 C32 C10 122.30(10)
O6 C32 C10 115.59(10)
O7 C33 N2 121.30(11)
O7 C33 C19 118.64(10)
N2 C33 C19 120.06(10)

loop_
_geom_bond_atom_site_label_1
_geom_bond_atom_site_label_2
_geom_bond_distance
C1 O1 1.2416(16)
C1 N1 1.3367(18)
C1 C2 1.4996(16)
N1 H4A 0.87(2)
N1 H5A 0.88(2)
C2 C7 1.3988(17)
C2 C3 1.4088(17)
C7 C6 1.3874(17)
C7 H7 0.9300
C3 O2 1.3649(15)
C3 C4 1.3949(16)
C4 C5 1.3888(19)
C4 H4 0.9300
C5 C6 1.3850(19)
C5 H5 0.9300
C6 H6 0.9300
O2 C8 1.4422(16)
C8 C9 1.504(2)
C8 H12A 0.9700
C8 H8B 0.9700
C9 H11A 0.9600
C9 H9B 0.9600
C9 H9C 0.9600
O5 C32 1.2288(15)
O6 C32 1.3239(14)
O6 H8A 0.96(3)
C10 C15 1.3997(16)
C10 C11 1.4053(15)
C10 C32 1.4727(16)
C15 C14 1.3880(16)
C15 H15 0.9300
C11 O19 1.3665(14)
C11 C12 1.3912(16)
C13 C12 1.3828(16)
C13 C14 1.3998(15)
C13 H13 0.9300
C14 O20 1.3634(14)
C12 H12 0.9300
O8 C18 1.3658(14)
O8 C16 1.4422(15)
O7 C33 1.2564(14)
N2 C33 1.3281(15)
N2 H3A 0.89(2)
N2 H6A 0.92(2)
C16 C17 1.5107(19)
C16 H16A 0.9700
C16 H16B 0.9700
C17 H17A 0.9600
C17 H17B 0.9600
C17 H17C 0.9600
C19 C20 1.3971(16)
C19 C18 1.4110(16)
C19 C33 1.4913(15)
C18 C31 1.3932(16)
C20 C21 1.3849(17)
C20 H20 0.9300
C22 C21 1.3868(19)
C22 C31 1.3891(18)
C22 H22 0.9300
C21 H21 0.9300
O12 C28 1.3746(13)
O12 H9A 0.92(2)
O9 C25 1.3684(14)
O9 H10A 0.95(3)
O10 C30 1.2401(14)
O11 C30 1.3024(14)
O11 H2A 1.06(3)
C24 C29 1.4027(15)
C24 C25 1.4032(15)
C24 C30 1.4754(15)
C29 C28 1.3843(15)
C29 H29 0.9300
C26 C27 1.3852(16)
C26 C25 1.3941(15)
C26 H26 0.9300
C27 C28 1.4023(15)
C27 H27 0.9300
C31 H31 0.9300
O19 H1A 0.95(3)
O20 H20A 0.88(2)
